data_9004298
loop_
_publ_author_name
'Caucia, F.'
'Callegari, A.'
'Oberti, R.'
'Ungaretti, L.'
'Hawthorne, F. C.'

_publ_section_title
;
 Structural aspects of oxidation-dehydrogenation in staurolite
 Sample: T = 25 C
;
_journal_name_full 'The Canadian Mineralogist'
_journal_page_first 477
_journal_page_last 489
_journal_volume 32
_journal_year 1994
_chemical_formula_sum 'Al4.93 Fe0.85 H Mg0.2 O12 Si1.9 Zn0.01'
_chemical_name_mineral Staurolite
_space_group_IT_number 12
_symmetry_space_group_name_Hall '-C 2y'
_symmetry_space_group_name_H-M 'C 1 2/m 1'
_cell_angle_alpha 90
_cell_angle_beta 90.17
_cell_angle_gamma 90
_cell_length_a 7.864
_cell_length_b 16.619
_cell_length_c 5.659
_cell_formula_units_Z 4
_cell_volume 739.582
_database_code_amcsd 0005371
_diffrn_ambient_temperature 298.15
_exptl_crystal_density_diffrn 3.883
_cod_original_formula_sum 'Si1.9 Al4.93 Fe.85 Zn.01 Mg.2 O12 H'
_cod_database_code 9004298

loop_
_space_group_symop_operation_xyz
x,y,z
1/2+x,1/2+y,z
x,-y,z
1/2+x,1/2-y,z
-x,y,-z
1/2-x,1/2+y,-z
-x,-y,-z
1/2-x,1/2-y,-z

loop_
_atom_site_label
_atom_site_fract_x
_atom_site_fract_y
_atom_site_fract_z
_atom_site_occupancy
_atom_site_U_iso_or_equiv
SiT1 0.13413 0.16602 0.24851 0.95000 0.00367
AlT1 0.13413 0.16602 0.24851 0.05000 0.00367
FeT2 0.39198 0.00000 0.24777 0.69000 0.01482
ZnT2 0.39198 0.00000 0.24777 0.01000 0.01482
MgT2 0.39198 0.00000 0.24777 0.10000 0.01482
AlT2 0.39198 0.00000 0.24777 0.13000 0.01482
AlM1A 0.50000 0.17527 0.00000 0.97000 0.00456
MgM1A 0.50000 0.17527 0.00000 0.02000 0.00456
FeM1A 0.50000 0.17527 0.00000 0.01000 0.00456
AlM1B 0.50000 0.17510 0.50000 0.97000 0.00456
MgM1B 0.50000 0.17510 0.50000 0.02000 0.00456
FeM1B 0.50000 0.17510 0.50000 0.01000 0.00456
AlM2 0.26336 0.41067 0.25170 0.97000 0.00595
MgM2 0.26336 0.41067 0.25170 0.01000 0.00595
FeM2 0.26336 0.41067 0.25170 0.02000 0.00595
AlM3A 0.00000 0.00000 0.00000 0.82000 0.00545
MgM3A 0.00000 0.00000 0.00000 0.04000 0.00545
FeM3A 0.00000 0.00000 0.00000 0.06000 0.00545
AlM3B 0.00000 0.00000 0.50000 0.82000 0.00532
MgM3B 0.00000 0.00000 0.50000 0.04000 0.00532
FeM3B 0.00000 0.00000 0.50000 0.06000 0.00532
FeM4A 0.50000 0.00000 0.00000 0.04000 0.00950
FeM4B 0.50000 0.00000 0.50000 0.04000 0.01013
O1A 0.23340 0.00000 0.96302 0.50000 0.00849
O-H1A 0.23340 0.00000 0.96302 0.50000 0.00849
O1B 0.23618 0.00000 0.53372 0.50000 0.00912
O-H1B 0.23618 0.00000 0.53372 0.50000 0.00912
O2A 0.25552 0.16153 0.01537 1.00000 0.00519
O2B 0.25437 0.16126 0.48387 1.00000 0.00545
O3 0.00177 0.08894 0.24523 1.00000 0.00798
O4 0.02154 0.24918 0.24963 1.00000 0.00532
O5 0.52700 0.10039 0.24952 1.00000 0.00507

loop_
_cod_related_entry_id
_cod_related_entry_database
_cod_related_entry_code
1 AMCSD 0005371
